data_8000004
loop_
_publ_author_name
'Sandip Banthia'
'Anunay Samanta'

_publ_section_title
;
 Influence of Structure on the Unusual Spectral Behavior of
 4-Dialkylamino-1,8-naphthalimide
;
_journal_issue 5
_journal_name_full 'Chemistry Letters'
_journal_page_first 722
_journal_paper_doi 10.1246/cl.2005.722
_journal_volume 34
_journal_year 2005
_chemical_formula_moiety 'C16 H16 N2 O2'
_chemical_formula_sum 'C16 H16 N2 O2'
_chemical_formula_weight 268.31
_chemical_name_systematic N-Ethyl-4-dialkyamino-1,8-naphthalimide
_space_group_IT_number 33
_space_group_name_Hall 'P 2c -2n'
_space_group_name_H-M_alt 'P n a 21'
_symmetry_cell_setting orthorhombic
_symmetry_Int_Tables_number 33
_symmetry_space_group_name_Hall 'P 2c -2n'
_symmetry_space_group_name_H-M 'P n a 21'
_atom_sites_solution_hydrogens geom
_atom_sites_solution_primary direct
_atom_sites_solution_secondary difmap
_audit_creation_method SHELXL-97
_cell_angle_alpha 90.00
_cell_angle_beta 90.00
_cell_angle_gamma 90.00
_cell_formula_units_Z 4
_cell_length_a 10.511(2)
_cell_length_b 13.005(3)
_cell_length_c 9.772(2)
_cell_measurement_reflns_used 25
_cell_measurement_temperature 293(2)
_cell_measurement_theta_max 10.68
_cell_measurement_theta_min 9.34
_cell_volume 1335.8(5)
_computing_cell_refinement 'CAD4 Express (Enraf Nonius, 1994)'
_computing_data_collection 'CAD4 Express (Enraf Nonius, 1994)'
_computing_data_reduction 'XCAD4 (Harms & Wocadlo, 1995)'
_computing_molecular_graphics 'Ortep-3 for Windows (Farrugia, 1997)/Platon'
_computing_publication_material 'WinGX publication routines (Farrugia, 1999)'
_computing_structure_refinement 'SHELXL-97 (Sheldrick, 1997)'
_computing_structure_solution 'SHELXS-97 (Sheldrick, 1990)'
_diffrn_ambient_temperature 293(2)
_diffrn_measured_fraction_theta_full 0.999
_diffrn_measured_fraction_theta_max 0.999
_diffrn_measurement_device_type 'Enraf Nonius Mach3 four circle (CAD4)'
_diffrn_measurement_method 'Profile data from omega'
_diffrn_radiation_monochromator graphite
_diffrn_radiation_probe x-ray
_diffrn_radiation_type MoK\a
_diffrn_radiation_wavelength 0.71073
_diffrn_reflns_av_R_equivalents 0.0000
_diffrn_reflns_av_sigmaI/netI 0.0254
_diffrn_reflns_limit_h_max 14
_diffrn_reflns_limit_h_min 0
_diffrn_reflns_limit_k_max 18
_diffrn_reflns_limit_k_min 0
_diffrn_reflns_limit_l_max 13
_diffrn_reflns_limit_l_min 0
_diffrn_reflns_number 2049
_diffrn_reflns_theta_full 29.96
_diffrn_reflns_theta_max 29.96
_diffrn_reflns_theta_min 2.49
_diffrn_source 'fine-focus sealed tube'
_diffrn_standards_decay_% 0
_diffrn_standards_interval_time 90
_diffrn_standards_number 3
_exptl_absorpt_coefficient_mu 0.089
_exptl_absorpt_correction_type none
_exptl_crystal_colour yellow
_exptl_crystal_density_diffrn 1.334
_exptl_crystal_density_meas ?
_exptl_crystal_density_method .
_exptl_crystal_description prismatic
_exptl_crystal_F_000 568
_exptl_crystal_recrystallization_method 'from CDCl~3~ in the NMR tube'
_exptl_crystal_size_max 0.48
_exptl_crystal_size_mid 0.40
_exptl_crystal_size_min 0.32
_refine_diff_density_max 0.126
_refine_diff_density_min -0.157
_refine_diff_density_rms 0.034
_refine_ls_extinction_method none
_refine_ls_goodness_of_fit_ref 1.039
_refine_ls_hydrogen_treatment constr
_refine_ls_matrix_type full
_refine_ls_number_parameters 184
_refine_ls_number_reflns 2049
_refine_ls_number_restraints 1
_refine_ls_restrained_S_all 1.039
_refine_ls_R_factor_all 0.0797
_refine_ls_R_factor_gt 0.0473
_refine_ls_shift/su_max 0.000
_refine_ls_shift/su_mean 0.000
_refine_ls_structure_factor_coef Fsqd
_refine_ls_weighting_details 'calc w=1/[\s^2^(Fo^2^)+(0.0472P)^2^+0.1567P] where P=(Fo^2^+2Fc^2^)/3'
_refine_ls_weighting_scheme calc
_refine_ls_wR_factor_gt 0.0966
_refine_ls_wR_factor_ref 0.1111
_reflns_number_gt 1404
_reflns_number_total 2049
_reflns_threshold_expression >2sigma(I)
_cod_database_code 8000004

loop_
_symmetry_equiv_pos_as_xyz
'x, y, z'
'-x, -y, z+1/2'
'x+1/2, -y+1/2, z'
'-x+1/2, y+1/2, z+1/2'

loop_
_atom_site_label
_atom_site_type_symbol
_atom_site_fract_x
_atom_site_fract_y
_atom_site_fract_z
_atom_site_U_iso_or_equiv
_atom_site_adp_type
_atom_site_occupancy
_atom_site_symmetry_multiplicity
_atom_site_calc_flag
_atom_site_refinement_flags
C9 C 0.3464(2) 0.08452(17) 0.1762(3) 0.0384(5) Uani 1 1 d .
N2 N 0.2009(2) 0.07507(17) 0.4184(2) 0.0514(6) Uani 1 1 d .
C10 C 0.4190(2) 0.08857(17) 0.0539(3) 0.0402(6) Uani 1 1 d .
C1 C 0.3688(2) 0.15499(18) 0.2831(3) 0.0437(6) Uani 1 1 d .
C7 C 0.2380(2) -0.06763(19) 0.0942(3) 0.0477(6) Uani 1 1 d .
H7 H 0.1751 -0.1173 0.1045 0.057 Uiso 1 1 calc R
C8 C 0.2539(2) 0.00683(17) 0.1925(3) 0.0393(5) Uani 1 1 d .
C12 C 0.1754(3) 0.0028(2) 0.3173(3) 0.0494(6) Uani 1 1 d .
C11 C 0.2979(3) 0.14791(19) 0.4113(3) 0.0524(7) Uani 1 1 d .
C4 C 0.5077(2) 0.1716(2) 0.0350(3) 0.0469(6) Uani 1 1 d .
N1 N 0.56949(19) 0.18311(18) -0.0894(3) 0.0556(6) Uani 1 1 d .
O2 O 0.0909(2) -0.06015(17) 0.3331(3) 0.0716(6) Uani 1 1 d .
C6 C 0.3166(3) -0.06860(19) -0.0210(3) 0.0493(6) Uani 1 1 d .
H6 H 0.3088 -0.1211 -0.0850 0.059 Uiso 1 1 calc R
C2 C 0.4628(3) 0.2277(2) 0.2658(3) 0.0585(8) Uani 1 1 d .
H2 H 0.4816 0.2720 0.3377 0.070 Uiso 1 1 calc R
C5 C 0.4051(3) 0.00737(19) -0.0403(3) 0.0457(6) Uani 1 1 d .
H5 H 0.4570 0.0053 -0.1173 0.055 Uiso 1 1 calc R
C13 C 0.1270(3) 0.0682(3) 0.5461(3) 0.0701(9) Uani 1 1 d .
H13A H 0.0415 0.0450 0.5253 0.084 Uiso 1 1 calc R
H13B H 0.1209 0.1360 0.5870 0.084 Uiso 1 1 calc R
C16 C 0.4952(3) 0.1867(2) -0.2158(3) 0.0598(8) Uani 1 1 d .
H16A H 0.4153 0.1526 -0.2020 0.090 Uiso 1 1 calc R
H16B H 0.5414 0.1527 -0.2876 0.090 Uiso 1 1 calc R
H16C H 0.4804 0.2570 -0.2410 0.090 Uiso 1 1 calc R
O1 O 0.3197(2) 0.20310(16) 0.5095(2) 0.0746(7) Uani 1 1 d .
C3 C 0.5297(3) 0.2366(2) 0.1454(3) 0.0595(8) Uani 1 1 d .
H3 H 0.5913 0.2876 0.1377 0.071 Uiso 1 1 calc R
C15 C 0.6784(3) 0.2528(3) -0.0947(5) 0.0795(10) Uani 1 1 d .
H15A H 0.6491 0.3226 -0.0888 0.119 Uiso 1 1 calc R
H15B H 0.7233 0.2430 -0.1793 0.119 Uiso 1 1 calc R
H15C H 0.7344 0.2385 -0.0194 0.119 Uiso 1 1 calc R
C14 C 0.1871(4) -0.0045(3) 0.6468(4) 0.0828(11) Uani 1 1 d .
H14A H 0.1859 -0.0730 0.6100 0.124 Uiso 1 1 calc R
H14B H 0.1402 -0.0030 0.7310 0.124 Uiso 1 1 calc R
H14C H 0.2734 0.0160 0.6635 0.124 Uiso 1 1 calc R

loop_
_atom_site_aniso_label
_atom_site_aniso_U_11
_atom_site_aniso_U_22
_atom_site_aniso_U_33
_atom_site_aniso_U_23
_atom_site_aniso_U_13
_atom_site_aniso_U_12
C9 0.0362(11) 0.0358(11) 0.0432(14) -0.0004(10) -0.0070(11) 0.0049(9)
N2 0.0551(12) 0.0540(13) 0.0452(13) -0.0054(11) 0.0052(11) 0.0111(10)
C10 0.0359(11) 0.0373(12) 0.0473(15) 0.0013(11) -0.0063(11) 0.0027(9)
C1 0.0495(13) 0.0342(11) 0.0474(15) -0.0042(11) -0.0092(12) 0.0056(10)
C7 0.0465(13) 0.0442(13) 0.0524(16) -0.0021(12) -0.0038(13) -0.0042(11)
C8 0.0372(11) 0.0382(11) 0.0427(13) -0.0015(10) -0.0054(10) 0.0032(9)
C12 0.0465(14) 0.0525(14) 0.0493(16) -0.0020(13) 0.0020(13) 0.0062(12)
C11 0.0684(17) 0.0395(13) 0.0493(15) -0.0069(13) -0.0079(15) 0.0157(12)
C4 0.0360(12) 0.0458(13) 0.0589(17) 0.0026(13) -0.0051(12) 0.0020(11)
N1 0.0388(10) 0.0586(13) 0.0694(16) 0.0084(13) 0.0024(13) -0.0078(10)
O2 0.0611(12) 0.0873(14) 0.0665(14) -0.0071(13) 0.0137(11) -0.0211(11)
C6 0.0608(16) 0.0415(13) 0.0457(14) -0.0080(12) -0.0022(13) -0.0013(12)
C2 0.0678(18) 0.0464(15) 0.0613(19) -0.0098(14) -0.0167(17) -0.0087(13)
C5 0.0486(14) 0.0439(12) 0.0447(14) -0.0030(11) 0.0034(12) 0.0035(11)
C13 0.0747(19) 0.080(2) 0.0561(18) -0.0089(18) 0.0167(17) 0.0161(18)
C16 0.0522(15) 0.0641(18) 0.0631(19) 0.0098(16) 0.0105(15) 0.0071(14)
O1 0.1116(18) 0.0553(11) 0.0570(13) -0.0192(10) -0.0048(14) 0.0042(12)
C3 0.0557(16) 0.0472(15) 0.076(2) -0.0014(16) -0.0100(17) -0.0152(13)
C15 0.0525(16) 0.080(2) 0.106(3) 0.009(2) 0.013(2) -0.0214(15)
C14 0.097(3) 0.094(3) 0.057(2) 0.010(2) 0.011(2) 0.001(2)

loop_
_atom_type_symbol
_atom_type_description
_atom_type_scat_dispersion_real
_atom_type_scat_dispersion_imag
_atom_type_scat_source
C C 0.0033 0.0016 'International Tables Vol C Tables 4.2.6.8 and 6.1.1.4'
H H 0.0000 0.0000 'International Tables Vol C Tables 4.2.6.8 and 6.1.1.4'
N N 0.0061 0.0033 'International Tables Vol C Tables 4.2.6.8 and 6.1.1.4'
O O 0.0106 0.0060 'International Tables Vol C Tables 4.2.6.8 and 6.1.1.4'

loop_
_geom_angle_atom_site_label_1
_geom_angle_atom_site_label_2
_geom_angle_atom_site_label_3
_geom_angle
C1 C9 C8 119.8(2)
C1 C9 C10 120.7(2)
C8 C9 C10 119.5(2)
C12 N2 C11 124.5(2)
C12 N2 C13 117.3(2)
C11 N2 C13 118.0(3)
C5 C10 C9 117.8(2)
C5 C10 C4 123.1(2)
C9 C10 C4 119.0(2)
C2 C1 C9 118.4(3)
C2 C1 C11 120.9(2)
C9 C1 C11 120.6(2)
C8 C7 C6 119.9(2)
C8 C7 H7 120.1
C6 C7 H7 120.1
C7 C8 C9 120.6(2)
C7 C8 C12 119.0(2)
C9 C8 C12 120.4(2)
O2 C12 N2 120.4(3)
O2 C12 C8 122.5(3)
N2 C12 C8 117.1(2)
O1 C11 N2 119.8(3)
O1 C11 C1 122.8(3)
N2 C11 C1 117.3(2)
N1 C4 C3 122.5(2)
N1 C4 C10 119.8(2)
C3 C4 C10 117.7(3)
C4 N1 C15 117.7(3)
C4 N1 C16 119.65(19)
C15 N1 C16 111.6(3)
C5 C6 C7 120.4(3)
C5 C6 H6 119.8
C7 C6 H6 119.8
C3 C2 C1 122.0(3)
C3 C2 H2 119.0
C1 C2 H2 119.0
C6 C5 C10 121.4(3)
C6 C5 H5 119.3
C10 C5 H5 119.3
N2 C13 C14 111.8(3)
N2 C13 H13A 109.3
C14 C13 H13A 109.3
N2 C13 H13B 109.3
C14 C13 H13B 109.3
H13A C13 H13B 107.9
N1 C16 H16A 109.5
N1 C16 H16B 109.5
H16A C16 H16B 109.5
N1 C16 H16C 109.5
H16A C16 H16C 109.5
H16B C16 H16C 109.5
C2 C3 C4 121.8(2)
C2 C3 H3 119.1
C4 C3 H3 119.1
N1 C15 H15A 109.5
N1 C15 H15B 109.5
H15A C15 H15B 109.5
N1 C15 H15C 109.5
H15A C15 H15C 109.5
H15B C15 H15C 109.5
C13 C14 H14A 109.5
C13 C14 H14B 109.5
H14A C14 H14B 109.5
C13 C14 H14C 109.5
H14A C14 H14C 109.5
H14B C14 H14C 109.5

loop_
_geom_bond_atom_site_label_1
_geom_bond_atom_site_label_2
_geom_bond_distance
C9 C1 1.410(3)
C9 C8 1.411(3)
C9 C10 1.419(4)
N2 C12 1.390(4)
N2 C11 1.393(3)
N2 C13 1.473(4)
C10 C5 1.409(3)
C10 C4 1.439(3)
C1 C2 1.378(4)
C1 C11 1.460(4)
C7 C8 1.374(3)
C7 C6 1.396(4)
C7 H7 0.9300
C8 C12 1.473(4)
C12 O2 1.218(3)
C11 O1 1.220(3)
C4 N1 1.386(4)
C4 C3 1.390(4)
N1 C15 1.461(3)
N1 C16 1.462(4)
C6 C5 1.370(3)
C6 H6 0.9300
C2 C3 1.376(5)
C2 H2 0.9300
C5 H5 0.9300
C13 C14 1.504(5)
C13 H13A 0.9700
C13 H13B 0.9700
C16 H16A 0.9600
C16 H16B 0.9600
C16 H16C 0.9600
C3 H3 0.9300
C15 H15A 0.9600
C15 H15B 0.9600
C15 H15C 0.9600
C14 H14A 0.9600
C14 H14B 0.9600
C14 H14C 0.9600

loop_
_geom_torsion_atom_site_label_1
_geom_torsion_atom_site_label_2
_geom_torsion_atom_site_label_3
_geom_torsion_atom_site_label_4
_geom_torsion
C1 C9 C10 C5 170.9(2)
C8 C9 C10 C5 -6.8(3)
C1 C9 C10 C4 -5.8(3)
C8 C9 C10 C4 176.4(2)
C8 C9 C1 C2 177.8(2)
C10 C9 C1 C2 0.0(3)
C8 C9 C1 C11 0.5(3)
C10 C9 C1 C11 -177.2(2)
C6 C7 C8 C9 2.0(4)
C6 C7 C8 C12 -176.3(2)
C1 C9 C8 C7 -174.6(2)
C10 C9 C8 C7 3.2(3)
C1 C9 C8 C12 3.7(3)
C10 C9 C8 C12 -178.5(2)
C11 N2 C12 O2 178.0(3)
C13 N2 C12 O2 3.3(4)
C11 N2 C12 C8 -2.4(4)
C13 N2 C12 C8 -177.1(2)
C7 C8 C12 O2 -5.0(4)
C9 C8 C12 O2 176.7(3)
C7 C8 C12 N2 175.4(2)
C9 C8 C12 N2 -2.9(3)
C12 N2 C11 O1 -174.3(3)
C13 N2 C11 O1 0.4(4)
C12 N2 C11 C1 6.4(4)
C13 N2 C11 C1 -178.9(2)
C2 C1 C11 O1 -1.9(4)
C9 C1 C11 O1 175.3(2)
C2 C1 C11 N2 177.4(2)
C9 C1 C11 N2 -5.4(3)
C5 C10 C4 N1 10.3(4)
C9 C10 C4 N1 -173.1(2)
C5 C10 C4 C3 -168.5(3)
C9 C10 C4 C3 8.1(3)
C3 C4 N1 C15 12.3(4)
C10 C4 N1 C15 -166.5(2)
C3 C4 N1 C16 -128.8(3)
C10 C4 N1 C16 52.4(3)
C8 C7 C6 C5 -3.4(4)
C9 C1 C2 C3 3.6(4)
C11 C1 C2 C3 -179.2(3)
C7 C6 C5 C10 -0.5(4)
C9 C10 C5 C6 5.6(3)
C4 C10 C5 C6 -177.8(2)
C12 N2 C13 C14 86.5(3)
C11 N2 C13 C14 -88.6(3)
C1 C2 C3 C4 -1.1(5)
N1 C4 C3 C2 176.5(3)
C10 C4 C3 C2 -4.8(4)

loop_
_cod_related_entry_id
_cod_related_entry_database
_cod_related_entry_code
1 ChemSpider 21123102
